data_2108505
loop_
_publ_author_name
'Smirnova, Ekaterina S.'
'Alekseeva, Olga A.'
'Dudka, Alexander P.'
'Khmelenin, Dmitry N.'
'Frolov, Kirill V.'
'Lyubutina, Marianna V.'
'Gudim, Irina A.'
'Lyubutin, Igor S.'

_publ_section_title
;
 Crystal structure and structural phase transition in bismuth-containing
 HoFe~3~(BO~3~)~4~ in the temperature range 11--500 K
;
_journal_coeditor_code XK5056SUP1
_journal_issue 6
_journal_name_full 'Acta Crystallographica Section B'
_journal_page_first
;
;
_journal_paper_doi 10.1107/S2052520619010473
_journal_volume 75
_journal_year 2019
_chemical_formula_sum 'B4 Bi0.037 Fe3 Ho0.963 O12'
_chemical_formula_weight 569.3
_space_group_IT_number 152
_space_group_name_Hall 'P 31 2"'
_space_group_name_H-M_alt 'P 31 2 1'
_symmetry_cell_setting trigonal
_symmetry_Int_Tables_number 152
_symmetry_space_group_name_Hall 'P 31 2"'
_symmetry_space_group_name_H-M 'P 31 2 1'
_cell_angle_alpha 90
_cell_angle_beta 90
_cell_angle_gamma 120
_cell_formula_units_Z 3
_cell_length_a 9.5301(2)
_cell_length_b 9.5301(2)
_cell_length_c 7.56150(10)
_cell_measurement_reflns_used 20477
_cell_measurement_temperature 360.00(10)
_cell_measurement_theta_max 73.65
_cell_measurement_theta_min 4.26
_cell_volume 594.749(19)
_diffrn_ambient_temperature 360
_diffrn_detector 'CCD plate'
_diffrn_detector_area_resol_mean 8.0872
_diffrn_measured_fraction_theta_full 0.99
_diffrn_measured_fraction_theta_max 0.99
_diffrn_measurement_device 'four-circle diffractometer'
_diffrn_measurement_device_type 'Xcalibur, EosS2 with high theta cut'
_diffrn_measurement_method '\w scans'
_diffrn_radiation_monochromator graphite
_diffrn_radiation_probe x-ray
_diffrn_radiation_source 'X-ray tube'
_diffrn_radiation_type 'Mo K\a'
_diffrn_radiation_wavelength 0.71073
_diffrn_reflns_av_R_equivalents 0.0319
_diffrn_reflns_av_unetI/netI 0.0634
_diffrn_reflns_limit_h_max 25
_diffrn_reflns_limit_h_min -25
_diffrn_reflns_limit_k_max 23
_diffrn_reflns_limit_k_min -25
_diffrn_reflns_limit_l_max 19
_diffrn_reflns_limit_l_min -18
_diffrn_reflns_number 60236
_diffrn_reflns_theta_full 74.36
_diffrn_reflns_theta_max 74.36
_diffrn_reflns_theta_min 3.65
_diffrn_source 'fine-focus sealed X-ray tube'
_exptl_absorpt_coefficient_mu 15.781
_exptl_absorpt_correction_T_max 0.03707
_exptl_absorpt_correction_T_min 0.01191
_exptl_absorpt_correction_type sphere
_exptl_absorpt_process_details '(Dudka, 2007)'
_exptl_crystal_colour light-green
_exptl_crystal_density_diffrn 4.7687
_exptl_crystal_description Sphere
_exptl_crystal_F_000 785
_exptl_crystal_size_rad 0.155
_refine_diff_density_max 1.32
_refine_diff_density_min -1.13
_refine_ls_abs_structure_details '  1857 of Friedel pairs used in the refinement'
_refine_ls_abs_structure_Flack 0.500(5)
_refine_ls_extinction_coef 0.29(4)
_refine_ls_extinction_method 'Becker_Coppens G_I Isotropic   (Becker & Coppens, 1974)'
_refine_ls_goodness_of_fit_gt 1.04
_refine_ls_goodness_of_fit_ref 1.04
_refine_ls_number_constraints 5
_refine_ls_number_parameters 94
_refine_ls_number_reflns 4241
_refine_ls_number_restraints 0
_refine_ls_R_factor_all 0.0138
_refine_ls_R_factor_gt 0.0138
_refine_ls_shift/su_max 0.0493
_refine_ls_shift/su_mean 0.0039
_refine_ls_structure_factor_coef Fsqd
_refine_ls_weighting_details w=1/\s^2^(I)
_refine_ls_weighting_scheme sigma
_refine_ls_wR_factor_gt 0.0300
_refine_ls_wR_factor_ref 0.0300
_reflns_number_gt 4241
_reflns_number_total 4241
_reflns_threshold_expression I>0\s(I)
_cod_data_source_file xk5056sup1.cif
_cod_data_source_block 360
_cod_database_code 2108505
_publcif_datablock.id {3e9629ba-aed7-40e3-9c3f-7365669c84e1}

loop_
_space_group_symop_id
_space_group_symop_operation_xyz
1 x,y,z
2 -y,x-y,z+1/3
3 -x+y,-x,z+2/3
4 y,x,-z
5 x-y,-y,-z+2/3
6 -x,-x+y,-z+1/3

loop_
_atom_site_label
_atom_site_type_symbol
_atom_site_fract_x
_atom_site_fract_y
_atom_site_fract_z
_atom_site_adp_type
_atom_site_U_iso_or_equiv
_atom_site_site_symmetry_multiplicity
_atom_site_occupancy
_atom_site_calc_flag
Ho1 Ho 0.66644(2) 0.66644(2) 0 Uani 0.00646(3) 3 0.9627 d
Bi1 Bi 0.66644(2) 0.66644(2) 0 Uani 0.00646(3) 3 0.0373 d
Fe1 Fe 0.88394(5) 0 0.333333 Uani 0.00384(8) 3 1 d
Fe2 Fe 0.33521(6) 0.54896(5) 0.32655(2) Uani 0.00420(6) 6 1 d
O1 O 0 0.9235(2) 0.166667 Uani 0.0109(5) 3 1 d
O2 O 0.4151(2) 0.7304(2) 0.1419(2) Uani 0.0117(3) 6 1 d
O3 O 0.6941(2) 0.8784(2) 0.1789(2) Uani 0.0075(4) 6 1 d
O4 O 0.8530(2) 0.6391(2) 0.1833(2) Uani 0.0073(4) 6 1 d
O5 O 0.5235(2) 0.6688(3) 0.4948(3) Uani 0.0062(4) 6 1 d
O6 O 0.8114(3) 0.8114(3) 0.5 Uani 0.0061(6) 3 1 d
O7 O 0.4616(3) 0.4778(3) 0.1830(2) Uani 0.0084(4) 6 1 d
B1 B 0.6672(6) 0.6672(6) 0.5 Uani 0.0048(7) 3 1 d
B2 B 0.5523(3) 0.8802(3) 0.1583(3) Uani 0.0052(5) 6 1 d
B3 B 0 0.7798(4) 0.166667 Uani 0.0059(9) 3 1 d

loop_
_atom_site_aniso_label
_atom_site_aniso_type_symbol
_atom_site_aniso_U_11
_atom_site_aniso_U_22
_atom_site_aniso_U_33
_atom_site_aniso_U_12
_atom_site_aniso_U_13
_atom_site_aniso_U_23
Ho1 Ho 0.00666(3) 0.00666(3) 0.006178(14) 0.00341(5) -0.000301(16) 0.000301(16)
Bi1 Bi 0.00666(3) 0.00666(3) 0.006178(14) 0.00341(5) -0.000301(16) 0.000301(16)
Fe1 Fe 0.00423(10) 0.00231(14) 0.00434(6) 0.00115(7) -0.00005(6) -0.00011(12)
Fe2 Fe 0.00453(9) 0.00331(7) 0.00498(5) 0.00214(8) -0.00002(9) 0.00013(5)
O1 O 0.0140(9) 0.0048(4) 0.0170(7) 0.0070(5) 0.0105(6) 0.0052(3)
O2 O 0.0064(4) 0.0061(4) 0.0178(5) -0.0004(3) -0.0045(3) 0.0057(3)
O3 O 0.0038(5) 0.0096(7) 0.0092(5) 0.0034(4) -0.0020(3) -0.0018(4)
O4 O 0.0067(6) 0.0058(5) 0.0079(4) 0.0020(5) -0.0006(3) 0.0013(3)
O5 O 0.0037(4) 0.0081(5) 0.0090(5) 0.0045(4) -0.0013(3) -0.0031(4)
O6 O 0.0054(7) 0.0054(7) 0.0075(7) 0.0028(7) -0.0008(3) 0.0008(3)
O7 O 0.0110(6) 0.0064(5) 0.0091(4) 0.0054(4) 0.0021(3) 0.0002(3)
B1 B 0.0077(7) 0.0077(7) 0.0050(3) 0.0084(11) 0.0006(3) -0.0006(3)
B2 B 0.0028(6) 0.0050(6) 0.0091(7) 0.0030(5) -0.0002(4) 0.0001(4)
B3 B 0.0103(15) 0.0049(8) 0.0043(8) 0.0051(8) 0.0016(7) 0.0008(4)

loop_
_atom_type_symbol
_atom_type_scat_dispersion_real
_atom_type_scat_dispersion_imag
_atom_type_scat_source
B 0.0013 0.0007 'International Tables Vol C tables 4.2.6.8 and 6.1.1.1'
Bi -4.1077 10.2566 'International Tables Vol C tables 4.2.6.8 and 6.1.1.1'
Fe 0.3463 0.8444 'International Tables Vol C tables 4.2.6.8 and 6.1.1.1'
Ho -0.2175 4.6783 'International Tables Vol C tables 4.2.6.8 and 6.1.1.1'
O 0.0106 0.0060 'International Tables Vol C tables 4.2.6.8 and 6.1.1.1'

loop_
_geom_angle_atom_site_label_1
_geom_angle_atom_site_label_2
_geom_angle_atom_site_label_3
_geom_angle_site_symmetry_1
_geom_angle_site_symmetry_3
_geom_angle
Bi1 Ho1 O3 . . 0
Bi1 Ho1 O3 . 4_555 0
Bi1 Ho1 O4 . . 0
Bi1 Ho1 O4 . 4_555 0
Bi1 Ho1 O7 . . 0
Bi1 Ho1 O7 . 4_555 0
O3 Ho1 O3 . 4_555 121.42(6)
O3 Ho1 O4 . . 89.43(7)
O3 Ho1 O4 . 4_555 72.34(7)
O3 Ho1 O7 . . 90.69(7)
O3 Ho1 O7 . 4_555 140.71(9)
O3 Ho1 O4 4_555 . 72.34(7)
O3 Ho1 O4 4_555 4_555 89.43(7)
O3 Ho1 O7 4_555 . 140.71(9)
O3 Ho1 O7 4_555 4_555 90.69(7)
O4 Ho1 O4 . 4_555 142.64(6)
O4 Ho1 O7 . . 87.32(7)
O4 Ho1 O7 . 4_555 124.15(8)
O4 Ho1 O7 4_555 . 124.15(8)
O4 Ho1 O7 4_555 4_555 87.32(7)
O7 Ho1 O7 . 4_555 73.12(6)
Ho1 Bi1 O3 . . 0
Ho1 Bi1 O3 . 4_555 0
Ho1 Bi1 O4 . . 0
Ho1 Bi1 O4 . 4_555 0
Ho1 Bi1 O7 . . 0
Ho1 Bi1 O7 . 4_555 0
O3 Bi1 O3 . 4_555 121.42(6)
O3 Bi1 O4 . . 89.43(7)
O3 Bi1 O4 . 4_555 72.34(7)
O3 Bi1 O7 . . 90.69(7)
O3 Bi1 O7 . 4_555 140.71(9)
O3 Bi1 O4 4_555 . 72.34(7)
O3 Bi1 O4 4_555 4_555 89.43(7)
O3 Bi1 O7 4_555 . 140.71(9)
O3 Bi1 O7 4_555 4_555 90.69(7)
O4 Bi1 O4 . 4_555 142.64(6)
O4 Bi1 O7 . . 87.32(7)
O4 Bi1 O7 . 4_555 124.15(8)
O4 Bi1 O7 4_555 . 124.15(8)
O4 Bi1 O7 4_555 4_555 87.32(7)
O7 Bi1 O7 . 4_555 73.12(6)
O1 Fe1 O1 1_645 2_765 87.57(7)
O1 Fe1 O3 1_645 1_545 85.76(7)
O1 Fe1 O3 1_645 5_665 167.16(7)
O1 Fe1 O6 1_645 1_545 94.21(10)
O1 Fe1 O6 1_645 3_664 77.17(12)
O1 Fe1 O3 2_765 1_545 167.16(10)
O1 Fe1 O3 2_765 5_665 85.76(10)
O1 Fe1 O6 2_765 1_545 77.17(8)
O1 Fe1 O6 2_765 3_664 94.21(10)
O3 Fe1 O3 1_545 5_665 102.77(10)
O3 Fe1 O6 1_545 1_545 92.39(8)
O3 Fe1 O6 1_545 3_664 94.99(9)
O3 Fe1 O6 5_665 1_545 94.99(9)
O3 Fe1 O6 5_665 3_664 92.39(11)
O6 Fe1 O6 1_545 3_664 168.17(16)
O2 Fe2 O2 . 2_665 86.71(8)
O2 Fe2 O4 . 5_565 168.13(10)
O2 Fe2 O5 . . 95.83(8)
O2 Fe2 O5 . 3_564 76.01(7)
O2 Fe2 O7 . . 83.26(9)
O2 Fe2 O4 2_665 5_565 91.07(10)
O2 Fe2 O5 2_665 . 76.20(9)
O2 Fe2 O5 2_665 3_564 92.94(10)
O2 Fe2 O7 2_665 . 162.89(7)
O4 Fe2 O5 5_565 . 94.96(9)
O4 Fe2 O5 5_565 3_564 92.48(9)
O4 Fe2 O7 5_565 . 101.50(11)
O5 Fe2 O5 . 3_564 166.92(12)
O5 Fe2 O7 . . 91.04(10)
O5 Fe2 O7 3_564 . 98.01(10)
Fe1 O1 Fe1 1_465 3_674 102.00(10)
Fe1 O1 B3 1_465 . 129.00(5)
Fe1 O1 B3 3_674 . 129.00(5)
Fe2 O2 Fe2 . 3_564 102.81(6)
Fe2 O2 B2 . . 124.94(15)
Fe2 O2 B2 3_564 . 128.99(18)
Ho1 O3 Bi1 . . 0.0(5)
Ho1 O3 Fe1 . 1_565 121.71(12)
Ho1 O3 B2 . . 105.07(14)
Bi1 O3 Fe1 . 1_565 121.71(12)
Bi1 O3 B2 . . 105.07(14)
Fe1 O3 B2 1_565 . 132.98(18)
Ho1 O4 Bi1 . . 0.0(5)
Ho1 O4 Fe2 . 5_665 122.22(9)
Ho1 O4 B3 . 1_655 107.07(16)
Bi1 O4 Fe2 . 5_665 122.22(9)
Bi1 O4 B3 . 1_655 107.07(16)
Fe2 O4 B3 5_665 1_655 130.46(18)
Fe2 O5 Fe2 . 2_665 104.44(11)
Fe2 O5 B1 . . 128.2(2)
Fe2 O5 B1 2_665 . 127.35(18)
Fe1 O6 Fe1 1_565 2_655 103.67(9)
Fe1 O6 B1 1_565 . 128.2(2)
Fe1 O6 B1 2_655 . 128.2(2)
Ho1 O7 Bi1 . . 0.0(5)
Ho1 O7 Fe2 . . 118.67(11)
Ho1 O7 B2 . 6_655 112.62(17)
Bi1 O7 Fe2 . . 118.67(11)
Bi1 O7 B2 . 6_655 112.62(17)
Fe2 O7 B2 . 6_655 128.71(15)
O5 B1 O5 . 4_556 121.1(3)
O5 B1 O6 . . 119.5(5)
O5 B1 O6 4_556 . 119.5(5)
O2 B2 O3 . . 115.4(3)
O2 B2 O7 . 6_665 119.1(3)
O3 B2 O7 . 6_665 125.47(19)
O1 B3 O4 . 1_455 117.70(19)
O1 B3 O4 . 6_665 117.70(19)
O4 B3 O4 1_455 6_665 124.6(3)

loop_
_geom_bond_atom_site_label_1
_geom_bond_atom_site_label_2
_geom_bond_site_symmetry_2
_geom_bond_distance
Ho1 Bi1 . 0
Ho1 O3 . 2.334(2)
Ho1 O3 4_555 2.334(2)
Ho1 O4 . 2.369(2)
Ho1 O4 4_555 2.369(2)
Ho1 O7 . 2.3344(17)
Ho1 O7 4_555 2.3344(17)
Bi1 O3 . 2.334(2)
Bi1 O3 4_555 2.334(2)
Bi1 O4 . 2.369(2)
Bi1 O4 4_555 2.369(2)
Bi1 O7 . 2.3344(17)
Bi1 O7 4_555 2.3344(17)
Fe1 O1 1_645 2.0368(15)
Fe1 O1 2_765 2.0368(18)
Fe1 O3 1_545 1.9707(17)
Fe1 O3 5_665 1.971(3)
Fe1 O6 1_545 2.013(2)
Fe1 O6 3_664 2.0134(18)
Fe2 O2 . 2.0500(16)
Fe2 O2 2_665 2.034(3)
Fe2 O4 5_565 1.9706(17)
Fe2 O5 . 2.0230(19)
Fe2 O5 3_564 2.016(3)
Fe2 O7 . 1.976(3)
O1 B3 . 1.370(5)
O2 B2 . 1.377(2)
O3 B2 . 1.369(4)
O4 B3 1_655 1.377(2)
O5 B1 . 1.378(7)
O6 B1 . 1.374(5)
O7 B2 6_655 1.368(5)

_cod_database_fobs_code 2108505
